data_4514621
loop_
_publ_author_name
'Yang, Hui'
'Wei, Guo'
'Jiang, Zhiyong'

_publ_section_title
;
 Access to Isoxazolidines through Visible-Light-Induced
 Difunctionalization of Alkenes
;
_journal_issue 10
_journal_name_full 'ACS Catalysis'
_journal_page_first 9599
_journal_paper_doi 10.1021/acscatal.9b03567
_journal_volume 9
_journal_year 2019
_chemical_absolute_configuration ad
_chemical_formula_moiety 'C18 H16 N2 O3'
_chemical_formula_sum 'C18 H16 N2 O3'
_chemical_formula_weight 308.33
_space_group_crystal_system monoclinic
_space_group_IT_number 7
_space_group_name_Hall 'P -2yc'
_space_group_name_H-M_alt 'P 1 c 1'
_symmetry_space_group_name_Hall 'P -2yc'
_symmetry_space_group_name_H-M 'P 1 c 1'
_atom_sites_solution_hydrogens geom
_atom_sites_solution_primary dual
_audit_creation_date 2017-12-12
_audit_creation_method
;
Olex2 1.2
(compiled 2017.08.10 svn.r3458 for OlexSys, GUI svn.r5381)
;
_cell_angle_alpha 90
_cell_angle_beta 105.131(12)
_cell_angle_gamma 90
_cell_formula_units_Z 2
_cell_length_a 11.4615(14)
_cell_length_b 5.5002(6)
_cell_length_c 12.6887(13)
_cell_measurement_reflns_used 1237
_cell_measurement_temperature 293(2)
_cell_measurement_theta_max 60.9860
_cell_measurement_theta_min 3.9930
_cell_volume 772.17(16)
_computing_cell_refinement
;
CrysAlisPro, Agilent Technologies,
Version 1.171.37.35 (release 13-08-2014 CrysAlis171 .NET)
(compiled Aug 13 2014,18:06:01)
;
_computing_data_collection
;
CrysAlisPro, Agilent Technologies,
Version 1.171.37.35 (release 13-08-2014 CrysAlis171 .NET)
(compiled Aug 13 2014,18:06:01)
;
_computing_data_reduction
;
CrysAlisPro, Agilent Technologies,
Version 1.171.37.35 (release 13-08-2014 CrysAlis171 .NET)
(compiled Aug 13 2014,18:06:01)
;
_computing_molecular_graphics 'Olex2 (Dolomanov et al., 2009)'
_computing_publication_material 'Olex2 (Dolomanov et al., 2009)'
_computing_structure_refinement 'ShelXL (Sheldrick, 2015)'
_computing_structure_solution 'ShelXT (Sheldrick, 2015)'
_diffrn_ambient_temperature 293(2)
_diffrn_detector 'CCD plate'
_diffrn_detector_area_resol_mean 16.2312
_diffrn_detector_type Eos
_diffrn_measured_fraction_theta_full 1.000
_diffrn_measured_fraction_theta_max 1.000
_diffrn_measurement_details
;
#__ type_ start__ end____ width___ exp.time_
  1 omega  -49.00   37.00   1.0000    1.0000
omega____ theta____ kappa____ phi______ frames
    -      -33.5000   37.0000  -30.0000 86

#__ type_ start__ end____ width___ exp.time_
  2 omega -108.00  -32.00   1.0000    1.0000
omega____ theta____ kappa____ phi______ frames
    -      -33.5000  178.0000   60.0000 76

#__ type_ start__ end____ width___ exp.time_
  3 omega  -52.00   35.00   1.0000    1.0000
omega____ theta____ kappa____ phi______ frames
    -      -33.5000   57.0000   30.0000 87

#__ type_ start__ end____ width___ exp.time_
  4 omega   43.00  107.00   1.0000    1.0000
omega____ theta____ kappa____ phi______ frames
    -       36.4734   37.0000 -150.0000 64

#__ type_ start__ end____ width___ exp.time_
  5 omega    3.00   30.00   1.0000    1.0000
omega____ theta____ kappa____ phi______ frames
    -       36.4734  -57.0000  -90.0000 27

#__ type_ start__ end____ width___ exp.time_
  6 omega   -1.00   50.00   1.0000    1.0000
omega____ theta____ kappa____ phi______ frames
    -       36.4734  -99.0000  120.0000 51

#__ type_ start__ end____ width___ exp.time_
  7 omega   -4.00   75.00   1.0000    1.0000
omega____ theta____ kappa____ phi______ frames
    -       36.4734  -99.0000   60.0000 79

#__ type_ start__ end____ width___ exp.time_
  8 omega   34.00   62.00   1.0000    1.0000
omega____ theta____ kappa____ phi______ frames
    -       36.4734  -99.0000    0.0000 28

#__ type_ start__ end____ width___ exp.time_
  9 omega   51.00   99.00   1.0000    5.0000
omega____ theta____ kappa____ phi______ frames
    -      108.0000  -45.0000   30.0000 48

#__ type_ start__ end____ width___ exp.time_
 10 omega   62.00  136.00   1.0000    5.0000
omega____ theta____ kappa____ phi______ frames
    -      108.0000  178.0000  -30.0000 74

#__ type_ start__ end____ width___ exp.time_
 11 omega   46.00  106.00   1.0000    5.0000
omega____ theta____ kappa____ phi______ frames
    -      108.0000  -94.0000   60.0000 60

#__ type_ start__ end____ width___ exp.time_
 12 omega   93.00  156.00   1.0000    5.0000
omega____ theta____ kappa____ phi______ frames
    -      108.0000   45.0000  150.0000 63

#__ type_ start__ end____ width___ exp.time_
 13 omega   38.00   86.00   1.0000    5.0000
omega____ theta____ kappa____ phi______ frames
    -      108.0000  -45.0000 -150.0000 48

#__ type_ start__ end____ width___ exp.time_
 14 omega   44.00  115.00   1.0000    5.0000
omega____ theta____ kappa____ phi______ frames
    -      108.0000 -111.0000    0.0000 71

#__ type_ start__ end____ width___ exp.time_
 15 omega   40.00   91.00   1.0000    5.0000
omega____ theta____ kappa____ phi______ frames
    -      108.0000  -30.0000  120.0000 51

#__ type_ start__ end____ width___ exp.time_
 16 omega  142.00  174.00   1.0000    5.0000
omega____ theta____ kappa____ phi______ frames
    -      108.0000   61.0000  -60.0000 32

#__ type_ start__ end____ width___ exp.time_
 17 omega   91.00  127.00   1.0000    5.0000
omega____ theta____ kappa____ phi______ frames
    -      108.0000   61.0000  -60.0000 36

#__ type_ start__ end____ width___ exp.time_
 18 omega  -85.00  -59.00   1.0000    1.5000
omega____ theta____ kappa____ phi______ frames
    -      -33.5000  178.0000  120.0000 26

#__ type_ start__ end____ width___ exp.time_
 19 omega  -70.00  -44.00   1.0000    1.5000
omega____ theta____ kappa____ phi______ frames
    -      -33.5000  -57.0000  -90.0000 26

#__ type_ start__ end____ width___ exp.time_
 20 omega    5.00   31.00   1.0000    1.5000
omega____ theta____ kappa____ phi______ frames
    -      -33.5000   77.0000   90.0000 26

#__ type_ start__ end____ width___ exp.time_
 21 omega  -52.00  -25.00   1.0000    1.5000
omega____ theta____ kappa____ phi______ frames
    -      -33.5000   77.0000   90.0000 27

#__ type_ start__ end____ width___ exp.time_
 22 omega    9.00   71.00   1.0000    1.5000
omega____ theta____ kappa____ phi______ frames
    -       36.4734  -99.0000 -150.0000 62

#__ type_ start__ end____ width___ exp.time_
 23 omega   27.00   98.00   1.0000    1.5000
omega____ theta____ kappa____ phi______ frames
    -       36.4734   57.0000   30.0000 71

#__ type_ start__ end____ width___ exp.time_
 24 omega   36.00   62.00   1.0000    1.5000
omega____ theta____ kappa____ phi______ frames
    -       36.4734   57.0000   60.0000 26

#__ type_ start__ end____ width___ exp.time_
 25 omega  140.00  174.00   1.0000    4.5000
omega____ theta____ kappa____ phi______ frames
    -      108.0000  111.0000  150.0000 34

#__ type_ start__ end____ width___ exp.time_
 26 omega   83.00  109.00   1.0000    4.5000
omega____ theta____ kappa____ phi______ frames
    -      108.0000  -94.0000 -150.0000 26

#__ type_ start__ end____ width___ exp.time_
 27 omega  119.00  170.00   1.0000    4.5000
omega____ theta____ kappa____ phi______ frames
    -      108.0000  111.0000  -90.0000 51

#__ type_ start__ end____ width___ exp.time_
 28 omega   39.00   79.00   1.0000    4.5000
omega____ theta____ kappa____ phi______ frames
    -      108.0000 -111.0000  -30.0000 40

#__ type_ start__ end____ width___ exp.time_
 29 omega  121.00  174.00   1.0000    4.5000
omega____ theta____ kappa____ phi______ frames
    -      108.0000   61.0000 -180.0000 53

#__ type_ start__ end____ width___ exp.time_
 30 omega   82.00  107.00   1.0000    4.5000
omega____ theta____ kappa____ phi______ frames
    -      108.0000  -94.0000  120.0000 25

#__ type_ start__ end____ width___ exp.time_
 31 omega   76.00  102.00   1.0000    4.5000
omega____ theta____ kappa____ phi______ frames
    -      108.0000   15.0000  -30.0000 26

#__ type_ start__ end____ width___ exp.time_
 32 omega   49.00   76.00   1.0000    4.5000
omega____ theta____ kappa____ phi______ frames
    -      108.0000  -94.0000 -150.0000 27

#__ type_ start__ end____ width___ exp.time_
 33 omega  124.00  175.00   1.0000    4.5000
omega____ theta____ kappa____ phi______ frames
    -      108.0000   15.0000  -30.0000 51

#__ type_ start__ end____ width___ exp.time_
 34 omega   40.00   63.00   1.0000    4.5000
omega____ theta____ kappa____ phi______ frames
    -      108.0000  -30.0000    0.0000 23
;
_diffrn_measurement_device 'four-circle diffractometer'
_diffrn_measurement_device_type 'Xcalibur, Eos, Gemini'
_diffrn_measurement_method '\w scans'
_diffrn_orient_matrix_UB_11 -0.0794927000
_diffrn_orient_matrix_UB_12 -0.2300327000
_diffrn_orient_matrix_UB_13 -0.0202959000
_diffrn_orient_matrix_UB_21 0.1134489000
_diffrn_orient_matrix_UB_22 -0.1595314000
_diffrn_orient_matrix_UB_23 0.0394549000
_diffrn_orient_matrix_UB_31 -0.0129184000
_diffrn_orient_matrix_UB_32 0.0137897000
_diffrn_orient_matrix_UB_33 0.1176153000
_diffrn_radiation_monochromator graphite
_diffrn_radiation_probe x-ray
_diffrn_radiation_type CuK\a
_diffrn_radiation_wavelength 1.54184
_diffrn_reflns_av_R_equivalents 0.0308
_diffrn_reflns_av_unetI/netI 0.0366
_diffrn_reflns_Laue_measured_fraction_full 1.000
_diffrn_reflns_Laue_measured_fraction_max 1.000
_diffrn_reflns_limit_h_max 13
_diffrn_reflns_limit_h_min -13
_diffrn_reflns_limit_k_max 6
_diffrn_reflns_limit_k_min -6
_diffrn_reflns_limit_l_max 15
_diffrn_reflns_limit_l_min -10
_diffrn_reflns_number 4791
_diffrn_reflns_point_group_measured_fraction_full 0.702
_diffrn_reflns_point_group_measured_fraction_max 0.702
_diffrn_reflns_theta_full 67.057
_diffrn_reflns_theta_max 67.057
_diffrn_reflns_theta_min 3.995
_diffrn_source 'Enhance (Cu) X-ray Source'
_exptl_absorpt_coefficient_mu 0.748
_exptl_absorpt_correction_T_max 1.00000
_exptl_absorpt_correction_T_min 0.98023
_exptl_absorpt_correction_type multi-scan
_exptl_absorpt_process_details
;
CrysAlisPro, Agilent Technologies,
Version 1.171.37.35 (release 13-08-2014 CrysAlis171 .NET)
(compiled Aug 13 2014,18:06:01)
Empirical absorption correction using spherical harmonics,
 implemented in SCALE3 ABSPACK scaling algorithm.
;
_exptl_crystal_colour brown
_exptl_crystal_colour_primary brown
_exptl_crystal_density_diffrn 1.326
_exptl_crystal_description prism
_exptl_crystal_F_000 324
_exptl_crystal_size_max 0.18
_exptl_crystal_size_mid 0.12
_exptl_crystal_size_min 0.09
_refine_diff_density_max 0.105
_refine_diff_density_min -0.143
_refine_diff_density_rms 0.029
_refine_ls_abs_structure_details
;
 Flack x determined using 388 quotients [(I+)-(I-)]/[(I+)+(I-)]
 (Parsons, Flack and Wagner, Acta Cryst. B69 (2013) 249-259).
;
_refine_ls_abs_structure_Flack 0.1(4)
_refine_ls_extinction_method none
_refine_ls_goodness_of_fit_ref 1.081
_refine_ls_hydrogen_treatment constr
_refine_ls_matrix_type full
_refine_ls_number_parameters 215
_refine_ls_number_reflns 1934
_refine_ls_number_restraints 4
_refine_ls_restrained_S_all 1.084
_refine_ls_R_factor_all 0.0510
_refine_ls_R_factor_gt 0.0400
_refine_ls_shift/su_max 0.002
_refine_ls_shift/su_mean 0.000
_refine_ls_structure_factor_coef Fsqd
_refine_ls_weighting_details 'w=1/[\s^2^(Fo^2^)+(0.0392P)^2^+0.0472P] where P=(Fo^2^+2Fc^2^)/3'
_refine_ls_weighting_scheme calc
_refine_ls_wR_factor_gt 0.0923
_refine_ls_wR_factor_ref 0.1018
_reflns_Friedel_coverage 0.400
_reflns_Friedel_fraction_full 0.402
_reflns_Friedel_fraction_max 0.402
_reflns_number_gt 1623
_reflns_number_total 1934
_reflns_threshold_expression 'I > 2\s(I)'
_cod_data_source_file cs9b03567_si_002.cif
_cod_data_source_block wg888
_cod_database_code 4514621
_shelx_shelxl_version_number 2014/7
_chemical_oxdiff_formula C20H56N2O2
_shelx_space_group_comment
;
The symmetry employed for this shelxl refinement is uniquely defined
by the following loop, which should always be used as a source of
symmetry information in preference to the above space-group names.
They are only intended as comments.
;
_reflns_odcompleteness_completeness 100.00
_reflns_odcompleteness_iscentric 1
_reflns_odcompleteness_theta 66.97
_olex2_refinement_description
;
1. Fixed Uiso
 At 1.2 times of:
  All C(H) groups, All C(H,H) groups, All C(H,H,H,H) groups
2. Restrained distances
 N2A-O3A
 1.4 with sigma of 0.02
 C13-N2A
 1.45 with sigma of 0.02
3. Uiso/Uaniso restraints and constraints
Uanis(N2) = Uanis(N2A)
Uanis(O3) = Uanis(O3A)
4. Others
 Sof(H6BC)=Sof(H6BD)=Sof(N2A)=Sof(O3A)=1-FVAR(1)
 Sof(H6AA)=Sof(H6AB)=Sof(N2)=Sof(O3)=FVAR(1)
5.a Secondary CH2 refined with riding coordinates:
 C2(H2A,H2B), C5(H5A,H5B), C6(H6AA,H6AB), C6(H6BC,H6BD)
5.b Aromatic/amide H refined with riding coordinates:
 C8(H8), C9(H9), C10(H10), C11(H11), C12(H12), C14(H14), C15(H15), C16(H16),
 C17(H17), C18(H18)
;
_olex2_submission_special_instructions 'No special instructions were received'

loop_
_space_group_symop_operation_xyz
'x, y, z'
'x, -y, z+1/2'

loop_
_atom_site_label
_atom_site_type_symbol
_atom_site_fract_x
_atom_site_fract_y
_atom_site_fract_z
_atom_site_U_iso_or_equiv
_atom_site_adp_type
_atom_site_occupancy
_atom_site_site_symmetry_order
_atom_site_calc_flag
_atom_site_refinement_flags_posn
_atom_site_refinement_flags_occupancy
_atom_site_disorder_assembly
_atom_site_disorder_group
C1 C 0.3129(4) 0.2602(8) 0.4765(3) 0.0586(9) Uani 1 1 d . . . .
C2 C 0.4151(4) 0.2919(8) 0.5766(4) 0.0670(11) Uani 1 1 d . . . .
H2A H 0.4543 0.1376 0.6002 0.080 Uiso 1 1 calc R . . .
H2B H 0.3868 0.3608 0.6358 0.080 Uiso 1 1 calc R . . .
C3 C 0.5014(4) 0.4660(8) 0.5412(4) 0.0627(10) Uani 1 1 d . . . .
C4 C 0.4238(4) 0.5872(8) 0.4388(3) 0.0611(10) Uani 1 1 d . . . .
C5 C 0.6123(4) 0.3442(8) 0.5153(4) 0.0709(11) Uani 1 1 d . . . .
H5A H 0.6082 0.1686 0.5207 0.085 Uiso 1 1 calc R . . .
H5B H 0.6180 0.3872 0.4427 0.085 Uiso 1 1 calc R . . .
C6 C 0.7177(4) 0.4454(7) 0.6017(4) 0.0647(10) Uani 1 1 d . . . .
H6AA H 0.7360 0.3454 0.6669 0.078 Uiso 0.826(6) 1 calc R P A 1
H6AB H 0.7893 0.4590 0.5749 0.078 Uiso 0.826(6) 1 calc R P A 1
H6BC H 0.7715 0.3160 0.6368 0.078 Uiso 0.174(6) 1 calc R P A 2
H6BD H 0.7632 0.5603 0.5701 0.078 Uiso 0.174(6) 1 calc R P A 2
C7 C 0.2382(3) 0.4646(7) 0.2966(3) 0.0547(9) Uani 1 1 d . . . .
C8 C 0.2357(4) 0.2918(8) 0.2178(4) 0.0679(11) Uani 1 1 d . . . .
H8 H 0.2876 0.1590 0.2327 0.081 Uiso 1 1 calc R . . .
C9 C 0.1555(5) 0.3168(9) 0.1161(4) 0.0764(13) Uani 1 1 d . . . .
H9 H 0.1524 0.1989 0.0630 0.092 Uiso 1 1 calc R . . .
C10 C 0.0805(5) 0.5144(10) 0.0933(4) 0.0788(14) Uani 1 1 d . . . .
H10 H 0.0284 0.5332 0.0242 0.095 Uiso 1 1 calc R . . .
C11 C 0.0826(5) 0.6854(9) 0.1731(4) 0.0780(14) Uani 1 1 d . . . .
H11 H 0.0304 0.8177 0.1582 0.094 Uiso 1 1 calc R . . .
C12 C 0.1619(4) 0.6609(8) 0.2751(4) 0.0686(11) Uani 1 1 d . . . .
H12 H 0.1636 0.7767 0.3289 0.082 Uiso 1 1 calc R . . .
C13 C 0.7335(4) 0.7960(7) 0.7250(4) 0.0621(10) Uani 1 1 d D . . .
C14 C 0.6730(4) 0.9366(8) 0.7832(3) 0.0616(10) Uani 1 1 d . . . .
H14 H 0.5890 0.9437 0.7624 0.074 Uiso 1 1 calc R . . .
C15 C 0.7369(5) 1.0669(9) 0.8725(4) 0.0777(13) Uani 1 1 d . . . .
H15 H 0.6957 1.1613 0.9118 0.093 Uiso 1 1 calc R . . .
C16 C 0.8602(5) 1.0588(11) 0.9037(4) 0.0906(16) Uani 1 1 d . . . .
H16 H 0.9026 1.1501 0.9631 0.109 Uiso 1 1 calc R . . .
C17 C 0.9207(5) 0.9175(11) 0.8481(5) 0.0925(16) Uani 1 1 d . . . .
H17 H 1.0046 0.9083 0.8712 0.111 Uiso 1 1 calc R . . .
C18 C 0.8592(4) 0.7869(10) 0.7573(5) 0.0817(14) Uani 1 1 d . . . .
H18 H 0.9013 0.6941 0.7182 0.098 Uiso 1 1 calc R . . .
N1 N 0.3223(3) 0.4400(6) 0.4012(3) 0.0571(8) Uani 1 1 d . . . .
N2 N 0.6727(3) 0.6857(7) 0.6227(3) 0.0553(11) Uani 0.826(6) 1 d . P A 1
N2A N 0.6633(16) 0.567(3) 0.6802(16) 0.0553(11) Uani 0.174(6) 1 d D P A 2
O1 O 0.2336(3) 0.1105(5) 0.4606(3) 0.0718(8) Uani 1 1 d . . . .
O2 O 0.4448(3) 0.7675(6) 0.3939(3) 0.0837(10) Uani 1 1 d . . . .
O3 O 0.5510(11) 0.645(3) 0.626(2) 0.072(2) Uani 0.826(6) 1 d . P A 1
O3A O 0.544(6) 0.610(19) 0.620(12) 0.072(2) Uani 0.174(6) 1 d D P A 2

loop_
_atom_site_aniso_label
_atom_site_aniso_U_11
_atom_site_aniso_U_22
_atom_site_aniso_U_33
_atom_site_aniso_U_23
_atom_site_aniso_U_13
_atom_site_aniso_U_12
C1 0.060(2) 0.058(2) 0.058(2) -0.0072(18) 0.0170(18) -0.0042(19)
C2 0.067(3) 0.070(3) 0.058(2) 0.000(2) 0.006(2) -0.004(2)
C3 0.057(2) 0.064(2) 0.061(2) -0.011(2) 0.0053(18) -0.0060(19)
C4 0.057(2) 0.059(2) 0.064(2) -0.006(2) 0.0099(19) -0.009(2)
C5 0.074(3) 0.065(3) 0.075(3) -0.012(2) 0.020(2) 0.005(2)
C6 0.064(2) 0.059(2) 0.073(3) 0.000(2) 0.022(2) 0.008(2)
C7 0.055(2) 0.054(2) 0.051(2) -0.0034(17) 0.0070(17) -0.0111(18)
C8 0.076(3) 0.063(2) 0.063(3) -0.014(2) 0.015(2) -0.004(2)
C9 0.090(3) 0.078(3) 0.059(2) -0.020(2) 0.016(2) -0.017(3)
C10 0.085(3) 0.081(3) 0.061(3) 0.001(2) 0.003(2) -0.027(3)
C11 0.081(3) 0.066(3) 0.075(3) 0.005(2) -0.003(2) -0.002(2)
C12 0.078(3) 0.059(2) 0.063(2) -0.011(2) 0.006(2) -0.004(2)
C13 0.053(2) 0.062(2) 0.063(2) -0.0029(19) 0.0008(18) -0.0009(19)
C14 0.059(2) 0.067(2) 0.055(2) -0.0001(19) 0.0069(18) -0.0050(19)
C15 0.084(3) 0.081(3) 0.066(3) -0.014(2) 0.015(2) -0.017(3)
C16 0.085(4) 0.098(4) 0.075(3) -0.010(3) -0.003(3) -0.035(3)
C17 0.055(3) 0.110(4) 0.094(4) 0.011(3) -0.013(2) -0.015(3)
C18 0.053(2) 0.088(4) 0.097(4) -0.010(3) 0.006(2) -0.003(2)
N1 0.0584(17) 0.0552(17) 0.0543(17) -0.0051(15) 0.0086(14) -0.0096(15)
N2 0.050(2) 0.055(2) 0.057(2) 0.0012(17) 0.0058(17) 0.0020(17)
N2A 0.050(2) 0.055(2) 0.057(2) 0.0012(17) 0.0058(17) 0.0020(17)
O1 0.0733(19) 0.0706(18) 0.0697(18) -0.0031(15) 0.0152(15) -0.0204(16)
O2 0.073(2) 0.070(2) 0.096(2) 0.0125(17) 0.0005(17) -0.0187(17)
O3 0.046(2) 0.080(7) 0.083(4) -0.036(5) 0.0035(18) -0.004(3)
O3A 0.046(2) 0.080(7) 0.083(4) -0.036(5) 0.0035(18) -0.004(3)

loop_
_atom_type_symbol
_atom_type_description
_atom_type_scat_dispersion_real
_atom_type_scat_dispersion_imag
_atom_type_scat_source
C C 0.0181 0.0091 'International Tables Vol C Tables 4.2.6.8 and 6.1.1.4'
H H 0.0000 0.0000 'International Tables Vol C Tables 4.2.6.8 and 6.1.1.4'
N N 0.0311 0.0180 'International Tables Vol C Tables 4.2.6.8 and 6.1.1.4'
O O 0.0492 0.0322 'International Tables Vol C Tables 4.2.6.8 and 6.1.1.4'

loop_
_geom_angle_atom_site_label_1
_geom_angle_atom_site_label_2
_geom_angle_atom_site_label_3
_geom_angle
N1 C1 C2 108.4(3)
O1 C1 C2 127.7(4)
O1 C1 N1 123.9(4)
C1 C2 H2A 110.9
C1 C2 H2B 110.9
C1 C2 C3 104.3(3)
H2A C2 H2B 108.9
C3 C2 H2A 110.9
C3 C2 H2B 110.9
C2 C3 C5 115.0(4)
C4 C3 C2 104.3(3)
C4 C3 C5 109.7(4)
O3 C3 C2 111.3(13)
O3 C3 C4 111.3(9)
O3 C3 C5 105.4(8)
O3A C3 C2 108(8)
O3A C3 C4 115(5)
O3A C3 C5 106(4)
N1 C4 C3 106.7(3)
O2 C4 C3 128.4(4)
O2 C4 N1 124.8(4)
C3 C5 H5A 111.1
C3 C5 H5B 111.1
H5A C5 H5B 109.0
C6 C5 C3 103.4(3)
C6 C5 H5A 111.1
C6 C5 H5B 111.1
C5 C6 H6AA 111.3
C5 C6 H6AB 111.3
C5 C6 H6BC 110.7
C5 C6 H6BD 110.7
H6AA C6 H6AB 109.2
H6BC C6 H6BD 108.8
N2 C6 C5 102.2(3)
N2 C6 H6AA 111.3
N2 C6 H6AB 111.3
N2A C6 C5 105.0(7)
N2A C6 H6BC 110.7
N2A C6 H6BD 110.7
C8 C7 N1 119.4(4)
C12 C7 C8 120.6(4)
C12 C7 N1 120.0(3)
C7 C8 H8 120.2
C7 C8 C9 119.5(4)
C9 C8 H8 120.2
C8 C9 H9 119.9
C10 C9 C8 120.3(4)
C10 C9 H9 119.9
C9 C10 H10 120.1
C9 C10 C11 119.8(4)
C11 C10 H10 120.1
C10 C11 H11 119.9
C10 C11 C12 120.2(5)
C12 C11 H11 119.9
C7 C12 C11 119.5(4)
C7 C12 H12 120.2
C11 C12 H12 120.2
C14 C13 C18 119.4(4)
C14 C13 N2 121.9(4)
C14 C13 N2A 112.0(8)
C18 C13 N2 118.1(4)
C18 C13 N2A 119.0(8)
C13 C14 H14 120.0
C13 C14 C15 119.9(4)
C15 C14 H14 120.0
C14 C15 H15 119.7
C16 C15 C14 120.7(5)
C16 C15 H15 119.7
C15 C16 H16 120.0
C17 C16 C15 119.9(5)
C17 C16 H16 120.0
C16 C17 H17 119.6
C16 C17 C18 120.8(5)
C18 C17 H17 119.6
C13 C18 H18 120.3
C17 C18 C13 119.3(5)
C17 C18 H18 120.3
C1 N1 C7 123.3(3)
C4 N1 C1 112.5(3)
C4 N1 C7 124.2(3)
C13 N2 C6 115.6(3)
O3 N2 C6 104.9(7)
O3 N2 C13 106.7(10)
C6 N2A C13 110.7(12)
O3A N2A C6 103(6)
O3A N2A C13 114(4)
N2 O3 C3 106.2(17)
C3 O3A N2A 116(7)

loop_
_geom_bond_atom_site_label_1
_geom_bond_atom_site_label_2
_geom_bond_distance
C1 C2 1.497(6)
C1 N1 1.399(5)
C1 O1 1.204(5)
C2 H2A 0.9700
C2 H2B 0.9700
C2 C3 1.526(6)
C3 C4 1.524(6)
C3 C5 1.546(6)
C3 O3 1.459(18)
C3 O3A 1.27(10)
C4 N1 1.395(5)
C4 O2 1.199(5)
C5 H5A 0.9700
C5 H5B 0.9700
C5 C6 1.510(6)
C6 H6AA 0.9700
C6 H6AB 0.9700
C6 H6BC 0.9700
C6 H6BD 0.9700
C6 N2 1.468(5)
C6 N2A 1.47(2)
C7 C8 1.375(5)
C7 C12 1.371(6)
C7 N1 1.428(4)
C8 H8 0.9300
C8 C9 1.381(6)
C9 H9 0.9300
C9 C10 1.369(7)
C10 H10 0.9300
C10 C11 1.377(7)
C11 H11 0.9300
C11 C12 1.381(6)
C12 H12 0.9300
C13 C14 1.375(6)
C13 C18 1.391(6)
C13 N2 1.438(5)
C13 N2A 1.524(15)
C14 H14 0.9300
C14 C15 1.378(6)
C15 H15 0.9300
C15 C16 1.365(7)
C16 H16 0.9300
C16 C17 1.357(8)
C17 H17 0.9300
C17 C18 1.385(7)
C18 H18 0.9300
N2 O3 1.42(2)
N2A O3A 1.40(3)

loop_
_geom_torsion_atom_site_label_1
_geom_torsion_atom_site_label_2
_geom_torsion_atom_site_label_3
_geom_torsion_atom_site_label_4
_geom_torsion
C1 C2 C3 C4 19.1(5)
C1 C2 C3 C5 -101.1(4)
C1 C2 C3 O3 139.1(6)
C1 C2 C3 O3A 141(3)
C2 C1 N1 C4 2.0(5)
C2 C1 N1 C7 -179.3(4)
C2 C3 C4 N1 -18.4(4)
C2 C3 C4 O2 164.6(5)
C2 C3 C5 C6 -115.3(4)
C2 C3 O3 N2 143.7(12)
C2 C3 O3A N2A 104(11)
C3 C4 N1 C1 10.6(5)
C3 C4 N1 C7 -168.1(4)
C3 C5 C6 N2 -29.8(4)
C3 C5 C6 N2A 11.5(9)
C4 C3 C5 C6 127.6(4)
C4 C3 O3 N2 -100.5(10)
C4 C3 O3A N2A -140(9)
C5 C3 C4 N1 105.2(4)
C5 C3 C4 O2 -71.8(6)
C5 C3 O3 N2 18.4(16)
C5 C3 O3A N2A -19(13)
C5 C6 N2 C13 159.9(4)
C5 C6 N2 O3 42.6(12)
C5 C6 N2A C13 -143.8(9)
C5 C6 N2A O3A -21(6)
C6 N2 O3 C3 -38.7(16)
C6 N2A O3A C3 27(13)
C7 C8 C9 C10 1.2(7)
C8 C7 C12 C11 -0.4(7)
C8 C7 N1 C1 -69.8(5)
C8 C7 N1 C4 108.7(5)
C8 C9 C10 C11 -1.9(8)
C9 C10 C11 C12 1.5(7)
C10 C11 C12 C7 -0.3(7)
C12 C7 C8 C9 0.0(7)
C12 C7 N1 C1 111.0(5)
C12 C7 N1 C4 -70.5(5)
C13 C14 C15 C16 0.2(8)
C13 N2 O3 C3 -161.8(11)
C13 N2A O3A C3 147(9)
C14 C13 C18 C17 0.7(8)
C14 C13 N2 C6 -144.8(4)
C14 C13 N2 O3 -28.6(10)
C14 C13 N2A C6 169.0(9)
C14 C13 N2A O3A 53(8)
C14 C15 C16 C17 -1.3(9)
C15 C16 C17 C18 2.2(9)
C16 C17 C18 C13 -1.9(9)
C18 C13 C14 C15 0.1(7)
C18 C13 N2 C6 44.3(6)
C18 C13 N2 O3 160.5(10)
C18 C13 N2A C6 -44.9(15)
C18 C13 N2A O3A -161(8)
N1 C1 C2 C3 -13.6(5)
N1 C7 C8 C9 -179.2(4)
N1 C7 C12 C11 178.8(4)
N2 C13 C14 C15 -170.7(4)
N2 C13 C18 C17 171.9(5)
N2A C13 C14 C15 145.9(9)
N2A C13 C18 C17 -142.8(10)
O1 C1 C2 C3 167.2(4)
O1 C1 N1 C4 -178.8(4)
O1 C1 N1 C7 -0.1(6)
O2 C4 N1 C1 -172.3(4)
O2 C4 N1 C7 9.1(7)
O3 C3 C4 N1 -138.5(12)
O3 C3 C4 O2 44.5(13)
O3 C3 C5 C6 7.6(13)
O3A C3 C4 N1 -136(7)
O3A C3 C4 O2 47(7)
O3A C3 C5 C6 4(7)
